data_2312773
loop_
_publ_author_name
'Chalupn&#xe1;, Simona'
'Hu&#x161;&#xe1;k, Michal'
'&#x10c;ejka, Jan'
'F&#x148;ukal, Franti&#x161;ek'
'Klime&#x161;, Ji&#x159;&#xed;'

_publ_section_title
;
 Computation screening for incorrectly determined cocrystal structures.
;
_journal_coeditor_code DK5134
_journal_issue 2
_journal_name_full 'Acta crystallographica Section B, Structural science, crystal engineering and materials'
_journal_page_first 208
_journal_page_last 216
_journal_paper_doi 10.1107/S205252062500068X
_journal_volume 81
_journal_year 2025
_chemical_absolute_configuration unk
_chemical_formula_moiety 'C14 H14 N, C14 H13 N, C4 H3 O4'
_chemical_formula_sum 'C32 H30 N2 O4'
_chemical_formula_weight 506.606
_chemical_name_systematic
;
(<i>E</i>)-4-(4-Methylstyryl)pyridine--(E)-but-2-enedioic acid (2/1)
;
_space_group_crystal_system monoclinic
_space_group_IT_number 9
_space_group_name_Hall 'C -2yc'
_space_group_name_H-M_alt 'C 1 c 1'
_symmetry_Int_Tables_number 9
_cell_angle_alpha 90
_cell_angle_beta 104.61
_cell_angle_gamma 90
_cell_formula_units_Z 4
_cell_length_a 21.952
_cell_length_b 7.3477
_cell_length_c 17
_cell_measurement_reflns_used 9893
_cell_measurement_temperature 291(2)
_cell_measurement_theta_max 54.90
_cell_measurement_theta_min 3.84
_cell_volume 2653.381
_computing_cell_refinement RAPID-AUTO
_computing_data_collection 'RAPID-AUTO (Rigaku, 1998)'
_computing_data_reduction 'CrystalStructure (Rigaku/MSC, 2002)'
_computing_molecular_graphics 'Olex2 1.5 (Dolomanov et al., 2009)'
_computing_publication_material 'Olex2 1.5 (Dolomanov et al., 2009)'
_computing_structure_refinement 'olex2.refine 1.5 (Bourhis et al., 2015)'
_computing_structure_solution 'SHELXS97 (Sheldrick, 1997)'
_diffrn_ambient_temperature 291(2)
_diffrn_measured_fraction_theta_full 0.9987
_diffrn_measured_fraction_theta_max 0.9961
_diffrn_measurement_device_type 'Rigaku R-AXIS RAPID'
_diffrn_measurement_method \w
_diffrn_radiation_type 'Mo K\a'
_diffrn_radiation_wavelength 0.71073
_diffrn_reflns_av_R_equivalents 0.0000
_diffrn_reflns_av_unetI/netI 0.0279
_diffrn_reflns_Laue_measured_fraction_full 0.9987
_diffrn_reflns_Laue_measured_fraction_max 0.9961
_diffrn_reflns_limit_h_max 28
_diffrn_reflns_limit_h_min 0
_diffrn_reflns_limit_k_max 9
_diffrn_reflns_limit_k_min 0
_diffrn_reflns_limit_l_max 21
_diffrn_reflns_limit_l_min -22
_diffrn_reflns_number 3033
_diffrn_reflns_point_group_measured_fraction_full 0.9987
_diffrn_reflns_point_group_measured_fraction_max 0.9961
_diffrn_reflns_theta_full 25.2417
_diffrn_reflns_theta_max 27.48
_diffrn_reflns_theta_min 2.48
_exptl_absorpt_coefficient_mu 0.084
_exptl_absorpt_correction_T_max 0.9809
_exptl_absorpt_correction_T_min 0.9794
_exptl_absorpt_correction_type multi-scan
_exptl_absorpt_process_details 'ABSCOR (Higashi, 1995)'
_exptl_crystal_colour colourless
_exptl_crystal_colour_primary colourless
_exptl_crystal_density_diffrn 1.268
_exptl_crystal_density_method 'not measured'
_exptl_crystal_description block
_exptl_crystal_F_000 1072.641
_exptl_crystal_size_max 0.25
_exptl_crystal_size_mid 0.24
_exptl_crystal_size_min 0.23
_refine_diff_density_max 0.4109
_refine_diff_density_min -0.3025
_refine_diff_density_rms 0.0674
_refine_ls_d_res_high 0.7701
_refine_ls_d_res_low 8.2252
_refine_ls_goodness_of_fit_ref 0.9802
_refine_ls_hydrogen_treatment refall
_refine_ls_matrix_type full
_refine_ls_number_constraints 0
_refine_ls_number_parameters 463
_refine_ls_number_reflns 3032
_refine_ls_number_restraints 2
_refine_ls_restrained_S_all 0.9802
_refine_ls_R_factor_all 0.0501
_refine_ls_R_factor_gt 0.0416
_refine_ls_shift/su_max -0.0008
_refine_ls_shift/su_mean 0.0000
_refine_ls_structure_factor_coef Fsqd
_refine_ls_weighting_details 'w=1/[\s^2^(Fo^2^)+(0.0700P)^2^] where P=(Fo^2^+2Fc^2^)/3'
_refine_ls_weighting_scheme calc
_refine_ls_wR_factor_gt 0.0975
_refine_ls_wR_factor_ref 0.1007
_reflns_Friedel_coverage 0.0
_reflns_limit_h_max 27
_reflns_limit_h_min -28
_reflns_limit_k_max 9
_reflns_limit_k_min 0
_reflns_limit_l_max 22
_reflns_limit_l_min 0
_reflns_number_gt 2447
_reflns_number_total 3032
_reflns_threshold_expression I>=2u(I)
_cod_data_source_file dk5134.cif
_cod_data_source_block TIGNUT
_cod_depositor_comments 'Adding full bibliography for 2312765--2312773.cif.'
_cod_original_cell_volume 2653.380524
_cod_original_sg_symbol_Hall ' C -2yc'
_cod_database_code 2312773
_olex2_refinement_description
;
;
_olex2_refine_details
;
Refinement using NoSpherA2, an implementation of
NOn-SPHERical Atom-form-factors in Olex2.
Please cite:
F. Kleemiss et al. Chem. Sci. DOI 10.1039/D0SC05526C - 2021
NoSpherA2 implementation of HAR makes use of
tailor-made aspherical atomic form factors calculated
on-the-fly from a Hirshfeld-partitioned electron density (ED) - not from
spherical-atom form factors.

The ED is calculated from a gaussian basis set single determinant SCF
wavefunction - either Hartree-Fock or DFT using selected funtionals
 - for a fragment of the crystal.
This fragment can be embedded in an electrostatic crystal field by employing cluster charges
or modelled using implicit solvation models, depending on the software used.
The following options were used:
   SOFTWARE:       ORCA 5.0
   PARTITIONING:   NoSpherA2
   INT ACCURACY:   Low
   METHOD:         R2SCAN
   BASIS SET:      def2-TZVP
   CHARGE:         0
   MULTIPLICITY:   1
   DATE:           2024-03-11_13-32-12
;
_olex2_submission_special_instructions 'No special instructions were received'

loop_
_space_group_symop_id
_space_group_symop_operation_xyz
1 x,y,z
2 x,-y,z+1/2
3 x+1/2,y+1/2,z
4 x+1/2,-y+1/2,z+1/2

loop_
_atom_site_label
_atom_site_type_symbol
_atom_site_fract_x
_atom_site_fract_y
_atom_site_fract_z
_atom_site_U_iso_or_equiv
_atom_site_adp_type
_atom_site_occupancy
_atom_site_refinement_flags_posn
C15 C 0.60752(12) 0.6049(4) 0.34080(16) 0.0457(7) Uani 1.000000 .
H15 H 0.5893(17) 0.593(5) 0.391(2) 0.090(10) Uiso 1.000000 .
C16 C 0.56789(12) 0.6116(4) 0.26338(17) 0.0440(6) Uani 1.000000 .
H16 H 0.5271(19) 0.586(5) 0.263(2) 0.084(10) Uiso 1.000000 .
C17 C 0.59273(13) 0.6471(3) 0.19763(16) 0.0407(6) Uani 1.000000 .
C18 C 0.65724(13) 0.6733(4) 0.21383(16) 0.0476(7) Uani 1.000000 .
H18 H 0.6814(16) 0.709(5) 0.165(2) 0.074(9) Uiso 1.000000 .
C19 C 0.69335(13) 0.6648(4) 0.29199(17) 0.0486(7) Uani 1.000000 .
H19 H 0.7451(16) 0.684(5) 0.303(2) 0.074(9) Uiso 1.000000 .
C20 C 0.55626(12) 0.6525(4) 0.11243(15) 0.0415(6) Uani 1.000000 .
H20 H 0.570(3) 0.661(7) 0.057(3) 0.124(17) Uiso 1.000000 .
C21 C 0.49352(12) 0.6405(4) 0.08578(16) 0.0421(6) Uani 1.000000 .
H21 H 0.4671(18) 0.623(5) 0.134(2) 0.089(12) Uiso 1.000000 .
C22 C 0.45837(14) 0.6426(4) 0.00064(16) 0.0423(6) Uani 1.000000 .
C23 C 0.39500(14) 0.6077(4) -0.01877(19) 0.0501(7) Uani 1.000000 .
H23 H 0.373(2) 0.583(6) 0.028(3) 0.101(13) Uiso 1.000000 .
C24 C 0.35944(14) 0.6044(4) -0.09922(18) 0.0498(7) Uani 1.000000 .
H24 H 0.3090(18) 0.571(5) -0.109(2) 0.079(10) Uiso 1.000000 .
C25 C 0.38725(14) 0.6388(4) -0.16339(18) 0.0471(7) Uani 1.000000 .
C26 C 0.34804(18) 0.6364(5) -0.2499(2) 0.0642(10) Uani 1.000000 .
H26A H 0.316(2) 0.535(6) -0.260(3) 0.087(12) Uiso 1.000000 .
H26B H 0.362(3) 0.529(8) -0.284(3) 0.147(18) Uiso 1.000000 .
H26C H 0.329(2) 0.766(6) -0.263(2) 0.098(11) Uiso 1.000000 .
C27 C 0.45063(14) 0.6767(4) -0.14368(19) 0.0509(7) Uani 1.000000 .
H27 H 0.4714(19) 0.700(6) -0.190(3) 0.102(13) Uiso 1.000000 .
C28 C 0.48630(14) 0.6794(4) -0.0641(2) 0.0508(7) Uani 1.000000 .
H28 H 0.5348(16) 0.699(4) -0.055(2) 0.071(9) Uiso 1.000000 .
N2 N 0.66951(10) 0.6325(3) 0.35527(13) 0.0397(5) Uani 1.000000 .
C1 C 0.90161(12) 0.5772(4) 1.00264(14) 0.0384(5) Uani 1.000000 .
H1 H 0.8575(15) 0.517(4) 1.0010(18) 0.069(8) Uiso 1.000000 .
C2 C 0.94583(13) 0.5848(4) 1.07619(15) 0.0404(6) Uani 1.000000 .
H2 H 0.9265(16) 0.557(5) 1.126(2) 0.081(10) Uiso 1.000000 .
C3 C 1.00629(11) 0.6505(3) 1.08077(15) 0.0387(6) Uani 1.000000 .
C4 C 1.01824(12) 0.7117(4) 1.00805(15) 0.0415(6) Uani 1.000000 .
H4 H 1.0610(18) 0.764(5) 1.007(2) 0.102(11) Uiso 1.000000 .
C5 C 0.97167(12) 0.7013(4) 0.93709(16) 0.0397(6) Uani 1.000000 .
H5 H 0.9795(14) 0.745(4) 0.8827(19) 0.067(8) Uiso 1.000000 .
C6 C 1.05819(13) 0.6638(4) 1.15350(16) 0.0442(6) Uani 1.000000 .
H6 H 1.1062(16) 0.748(5) 1.1577(19) 0.071(9) Uiso 1.000000 .
C7 C 1.05689(13) 0.5974(4) 1.22568(16) 0.0432(6) Uani 1.000000 .
H7 H 1.012(2) 0.535(6) 1.230(2) 0.095(11) Uiso 1.000000 .
C8 C 1.10851(13) 0.6081(4) 1.29961(16) 0.0404(6) Uani 1.000000 .
C9 C 1.09622(13) 0.5531(4) 1.37166(16) 0.0472(6) Uani 1.000000 .
H9 H 1.0492(15) 0.493(4) 1.3717(18) 0.068(8) Uiso 1.000000 .
C10 C 1.14126(13) 0.5630(4) 1.44404(16) 0.0436(6) Uani 1.000000 .
H10 H 1.1286(16) 0.505(5) 1.491(2) 0.086(10) Uiso 1.000000 .
C11 C 1.20201(12) 0.6273(3) 1.44992(16) 0.0379(6) Uani 1.000000 .
C12 C 1.24973(17) 0.6367(5) 1.5305(2) 0.0578(9) Uani 1.000000 .
H12A H 1.224(2) 0.578(7) 1.566(4) 0.131(18) Uiso 1.000000 .
H12B H 1.289(2) 0.719(7) 1.526(3) 0.114(16) Uiso 1.000000 .
H12C H 1.282(3) 0.520(8) 1.538(3) 0.133(16) Uiso 1.000000 .
C13 C 1.21432(14) 0.6833(4) 1.37766(17) 0.0470(6) Uani 1.000000 .
H13 H 1.2583(16) 0.721(4) 1.3822(18) 0.071(9) Uiso 1.000000 .
C14 C 1.16915(17) 0.6746(4) 1.30407(17) 0.0515(7) Uani 1.000000 .
H14 H 1.1786(19) 0.710(6) 1.249(3) 0.119(13) Uiso 1.000000 .
C29 C 0.86426(12) 0.6525(4) 0.73736(15) 0.0379(6) Uani 1.000000 .
C30 C 0.82181(11) 0.6518(4) 0.65359(14) 0.0364(6) Uani 1.000000 .
H30 H 0.840(2) 0.682(5) 0.609(3) 0.100(12) Uiso 1.000000 .
C31 C 0.76037(12) 0.6240(4) 0.63721(16) 0.0404(6) Uani 1.000000 .
H31 H 0.7388(17) 0.611(4) 0.684(2) 0.071(9) Uiso 1.000000 .
C32 C 0.71832(11) 0.6206(3) 0.55379(15) 0.0373(6) Uani 1.000000 .
N1 N 0.91516(10) 0.6347(3) 0.93416(13) 0.0345(4) Uani 1.000000 .
O1 O 0.83719(9) 0.6281(3) 0.79526(10) 0.0433(5) Uani 1.000000 .
H1A H 0.8754(18) 0.636(4) 0.871(3) 0.045(10) Uiso 1.000000 .
O2 O 0.92072(8) 0.6737(3) 0.74536(11) 0.0545(5) Uani 1.000000 .
O3 O 0.74517(9) 0.6317(3) 0.49487(11) 0.0468(5) Uani 1.000000 .
H3 H 0.717(3) 0.629(7) 0.441(4) 0.096(16) Uiso 1.000000 .
O4 O 0.66133(9) 0.6049(3) 0.54450(12) 0.0594(6) Uani 1.000000 .

loop_
_atom_site_aniso_label
_atom_site_aniso_U_11
_atom_site_aniso_U_22
_atom_site_aniso_U_33
_atom_site_aniso_U_12
_atom_site_aniso_U_13
_atom_site_aniso_U_23
C15 0.0415(14) 0.0646(18) 0.0294(13) 0.0075(12) 0.0061(11) -0.0060(12)
C16 0.0322(14) 0.0553(15) 0.0407(14) 0.0012(11) 0.0024(11) -0.0059(11)
C17 0.0465(15) 0.0388(13) 0.0316(13) 0.0026(10) -0.0001(11) -0.0025(10)
C18 0.0414(14) 0.0642(18) 0.0345(13) -0.0009(12) 0.0047(11) 0.0006(12)
C19 0.0373(14) 0.0707(18) 0.0346(14) -0.0020(12) 0.0032(11) 0.0009(12)
C20 0.0376(14) 0.0561(16) 0.0270(12) 0.0021(11) 0.0013(10) -0.0024(10)
C21 0.0375(14) 0.0505(15) 0.0344(13) 0.0034(10) 0.0016(11) -0.0017(11)
C22 0.0420(14) 0.0417(13) 0.0353(13) 0.0002(10) -0.0053(11) -0.0024(10)
C23 0.0484(16) 0.0566(16) 0.0403(15) -0.0001(12) 0.0015(13) -0.0011(12)
C24 0.0414(15) 0.0540(16) 0.0446(16) -0.0012(12) -0.0064(12) -0.0033(12)
C25 0.0494(17) 0.0427(16) 0.0385(15) 0.0009(11) -0.0091(13) -0.0036(11)
C26 0.073(2) 0.060(2) 0.0421(18) 0.0054(17) -0.0180(16) -0.0035(15)
C27 0.0470(15) 0.0590(17) 0.0429(16) -0.0005(12) 0.0041(13) 0.0092(13)
C28 0.0408(15) 0.0579(17) 0.0468(16) -0.0021(12) -0.0020(12) 0.0047(13)
N2 0.0358(12) 0.0533(13) 0.0263(11) 0.0036(9) 0.0008(8) -0.0060(9)
C1 0.0365(12) 0.0481(14) 0.0277(12) -0.0016(11) 0.0030(9) 0.0008(10)
C2 0.0430(13) 0.0483(14) 0.0272(12) 0.0003(11) 0.0039(10) 0.0032(10)
C3 0.0365(13) 0.0412(14) 0.0313(13) 0.0060(10) -0.0045(10) -0.0074(10)
C4 0.0338(12) 0.0501(14) 0.0383(14) -0.0060(11) 0.0050(11) -0.0033(11)
C5 0.0394(13) 0.0464(14) 0.0319(12) -0.0002(11) 0.0064(11) 0.0014(11)
C6 0.0437(14) 0.0516(15) 0.0303(13) -0.0000(12) -0.0035(11) -0.0024(11)
C7 0.0431(13) 0.0452(14) 0.0402(15) 0.0008(11) 0.0082(12) 0.0002(11)
C8 0.0455(14) 0.0402(14) 0.0305(13) 0.0054(11) 0.0002(11) -0.0014(10)
C9 0.0415(14) 0.0563(16) 0.0388(14) 0.0005(12) 0.0008(11) -0.0013(12)
C10 0.0435(14) 0.0555(16) 0.0295(13) -0.0002(12) 0.0049(11) 0.0015(12)
C11 0.0382(14) 0.0403(14) 0.0298(13) 0.0039(10) -0.0014(11) -0.0007(10)
C12 0.0527(18) 0.064(2) 0.0455(18) 0.0036(15) -0.0078(15) 0.0007(14)
C13 0.0427(14) 0.0537(16) 0.0434(16) -0.0042(12) 0.0085(12) 0.0043(12)
C14 0.071(2) 0.0523(16) 0.0319(14) 0.0064(14) 0.0142(14) 0.0082(12)
C29 0.0329(13) 0.0547(15) 0.0252(11) 0.0010(10) 0.0056(10) -0.0058(10)
C30 0.0316(13) 0.0537(15) 0.0231(11) -0.0000(10) 0.0055(10) -0.0002(10)
C31 0.0324(12) 0.0592(17) 0.0290(13) 0.0022(11) 0.0066(11) 0.0018(11)
C32 0.0265(12) 0.0501(15) 0.0312(12) 0.0028(10) -0.0004(9) 0.0011(11)
N1 0.0309(10) 0.0415(11) 0.0266(10) 0.0015(8) -0.0010(8) 0.0008(8)
O1 0.0360(9) 0.0702(12) 0.0223(8) 0.0021(8) 0.0047(7) 0.0020(8)
O2 0.0311(9) 0.1024(16) 0.0284(9) -0.0072(9) 0.0045(7) -0.0053(9)
O3 0.0348(9) 0.0751(14) 0.0269(9) 0.0019(8) 0.0012(7) -0.0010(8)
O4 0.0306(9) 0.1055(17) 0.0385(10) 0.0016(10) 0.0018(8) 0.0098(10)

loop_
_atom_type_symbol
_atom_type_scat_dispersion_real
_atom_type_scat_dispersion_imag
_atom_type_scat_source
_atom_type_scat_dispersion_source
C 0.00330 0.00160 'NoSpherA2: Chem.Sci. 2021, DOI:10.1039/D0SC05526C' 'Brennan, Cowan, Rev. Sci. Instrum., 1992, 63, 850'
H 0.00000 0.00000 'NoSpherA2: Chem.Sci. 2021, DOI:10.1039/D0SC05526C' 'Brennan, Cowan, Rev. Sci. Instrum., 1992, 63, 850'
N 0.00610 0.00330 'NoSpherA2: Chem.Sci. 2021, DOI:10.1039/D0SC05526C' 'Brennan, Cowan, Rev. Sci. Instrum., 1992, 63, 850'
O 0.01060 0.00600 'NoSpherA2: Chem.Sci. 2021, DOI:10.1039/D0SC05526C' 'Brennan, Cowan, Rev. Sci. Instrum., 1992, 63, 850'

loop_
_geom_angle_atom_site_label_1
_geom_angle_atom_site_label_2
_geom_angle_atom_site_label_3
_geom_angle
_geom_angle_site_symmetry_1
_geom_angle_site_symmetry_3
_geom_angle_publ_flag
C16 C15 H15 120(2) . . ?
N2 C15 H15 117(2) . . ?
N2 C15 C16 122.5(3) . . ?
H16 C16 C15 112(2) . . ?
C17 C16 C15 119.5(3) . . ?
C17 C16 H16 128(2) . . ?
C18 C17 C16 117.1(2) . . ?
C20 C17 C16 125.0(3) . . ?
C20 C17 C18 117.9(2) . . ?
H18 C18 C17 122.2(17) . . ?
C19 C18 C17 120.0(3) . . ?
C19 C18 H18 117.7(17) . . ?
H19 C19 C18 118.3(17) . . ?
N2 C19 C18 123.0(3) . . ?
N2 C19 H19 118.8(17) . . ?
H20 C20 C17 132(3) . . ?
C21 C20 C17 126.2(3) . . ?
C21 C20 H20 102(3) . . ?
H21 C21 C20 116(2) . . ?
C22 C21 C20 125.2(3) . . ?
C22 C21 H21 119(2) . . ?
C23 C22 C21 119.2(3) . . ?
C28 C22 C21 123.3(3) . . ?
C28 C22 C23 117.5(3) . . ?
H23 C23 C22 119(2) . . ?
C24 C23 C22 121.5(3) . . ?
C24 C23 H23 119(2) . . ?
H24 C24 C23 117(2) . . ?
C25 C24 C23 121.0(3) . . ?
C25 C24 H24 122.4(19) . . ?
C26 C25 C24 120.3(3) . . ?
C27 C25 C24 117.4(3) . . ?
C27 C25 C26 122.3(3) . . ?
H26A C26 C25 112(2) . . ?
H26B C26 C25 112(3) . . ?
H26B C26 H26A 69(3) . . ?
H26C C26 C25 107(2) . . ?
H26C C26 H26A 115(3) . . ?
H26C C26 H26B 136(4) . . ?
H27 C27 C25 118(2) . . ?
C28 C27 C25 122.0(3) . . ?
C28 C27 H27 120(2) . . ?
C27 C28 C22 120.6(3) . . ?
H28 C28 C22 122.1(19) . . ?
H28 C28 C27 117.1(19) . . ?
C19 N2 C15 117.9(2) . . ?
C2 C1 H1 118.2(16) . . ?
N1 C1 H1 120.7(16) . . ?
N1 C1 C2 121.0(2) . . ?
H2 C2 C1 112.8(19) . . ?
C3 C2 C1 120.5(2) . . ?
C3 C2 H2 126.0(19) . . ?
C4 C3 C2 116.7(2) . . ?
C6 C3 C2 126.8(2) . . ?
C6 C3 C4 116.5(2) . . ?
H4 C4 C3 121(2) . . ?
C5 C4 C3 119.6(2) . . ?
C5 C4 H4 119(2) . . ?
H5 C5 C4 120.9(16) . . ?
N1 C5 C4 122.5(2) . . ?
N1 C5 H5 116.6(17) . . ?
H6 C6 C3 124.6(16) . . ?
C7 C6 C3 124.4(3) . . ?
C7 C6 H6 110.8(15) . . ?
H7 C7 C6 116(2) . . ?
C8 C7 C6 125.5(3) . . ?
C8 C7 H7 118(2) . . ?
C9 C8 C7 117.6(2) . . ?
C14 C8 C7 125.7(2) . . ?
C14 C8 C9 116.7(2) . . ?
H9 C9 C8 120.1(16) . . ?
C10 C9 C8 121.5(3) . . ?
C10 C9 H9 118.4(16) . . ?
H10 C10 C9 114(2) . . ?
C11 C10 C9 122.8(3) . . ?
C11 C10 H10 123(2) . . ?
C12 C11 C10 121.0(3) . . ?
C13 C11 C10 115.7(2) . . ?
C13 C11 C12 123.2(3) . . ?
H12A C12 C11 99(3) . . ?
H12B C12 C11 110(3) . . ?
H12B C12 H12A 149(4) . . ?
H12C C12 C11 111(3) . . ?
H12C C12 H12A 91(4) . . ?
H12C C12 H12B 88(4) . . ?
H13 C13 C11 114.8(18) . . ?
C14 C13 C11 122.1(3) . . ?
C14 C13 H13 123.0(18) . . ?
C13 C14 C8 121.2(3) . . ?
H14 C14 C8 116(2) . . ?
H14 C14 C13 123(2) . . ?
O1 C29 C30 115.6(2) . . ?
O2 C29 C30 118.6(2) . . ?
O2 C29 O1 125.8(2) . . ?
H30 C30 C29 117(3) . . ?
C31 C30 C29 124.0(2) . . ?
C31 C30 H30 118(3) . . ?
H31 C31 C30 120(2) . . ?
C32 C31 C30 124.0(2) . . ?
C32 C31 H31 116(2) . . ?
O3 C32 C31 116.5(2) . . ?
O4 C32 C31 119.5(2) . . ?
O4 C32 O3 124.0(2) . . ?
C5 N1 C1 119.7(2) . . ?
H1A N1 C1 120.5(17) . . ?
H1A N1 C5 119.6(17) . . ?
H1A O1 C29 115.4(15) . . ?
O1 H1A N1 172(3) . . ?
H3 O3 C32 115(3) . . ?

loop_
_geom_bond_atom_site_label_1
_geom_bond_atom_site_label_2
_geom_bond_distance
_geom_bond_site_symmetry_2
_geom_bond_publ_flag
C15 H15 1.03(4) . ?
C15 C16 1.383(4) . ?
C15 N2 1.336(4) . ?
C16 H16 0.92(4) . ?
C16 C17 1.386(4) . ?
C17 C18 1.386(4) . ?
C17 C20 1.468(3) . ?
C18 H18 1.13(4) . ?
C18 C19 1.366(4) . ?
C19 H19 1.11(3) . ?
C19 N2 1.331(3) . ?
C20 H20 1.07(6) . ?
C20 C21 1.340(3) . ?
C21 H21 1.13(4) . ?
C21 C22 1.459(3) . ?
C22 C23 1.371(4) . ?
C22 C28 1.414(4) . ?
C23 H23 1.05(4) . ?
C23 C24 1.394(4) . ?
C24 H24 1.10(4) . ?
C24 C25 1.401(5) . ?
C25 C26 1.505(4) . ?
C25 C27 1.375(4) . ?
C26 H26A 1.01(4) . ?
C26 H26B 1.07(6) . ?
C26 H26C 1.04(4) . ?
C27 H27 1.02(4) . ?
C27 C28 1.382(4) . ?
C28 H28 1.05(3) . ?
C1 H1 1.06(3) . ?
C1 C2 1.377(3) . ?
C1 N1 1.341(3) . ?
C2 H2 1.06(4) . ?
C2 C3 1.396(4) . ?
C3 C4 1.401(4) . ?
C3 C6 1.458(3) . ?
C4 H4 1.02(4) . ?
C4 C5 1.373(4) . ?
C5 H5 1.03(3) . ?
C5 N1 1.323(3) . ?
C6 H6 1.21(3) . ?
C6 C7 1.328(4) . ?
C7 H7 1.10(4) . ?
C7 C8 1.467(4) . ?
C8 C9 1.380(4) . ?
C8 C14 1.402(5) . ?
C9 H9 1.12(3) . ?
C9 C10 1.372(4) . ?
C10 H10 1.00(4) . ?
C10 C11 1.394(4) . ?
C11 C12 1.501(4) . ?
C11 C13 1.385(4) . ?
C12 H12A 1.01(5) . ?
C12 H12B 1.07(5) . ?
C12 H12C 1.09(6) . ?
C13 H13 0.99(3) . ?
C13 C14 1.388(4) . ?
C14 H14 1.04(5) . ?
C29 C30 1.492(4) . ?
C29 O1 1.284(3) . ?
C29 O2 1.222(3) . ?
C30 H30 0.96(4) . ?
C30 C31 1.322(3) . ?
C31 H31 1.02(4) . ?
C31 C32 1.485(4) . ?
C32 O3 1.286(3) . ?
C32 O4 1.226(3) . ?
N1 H1A 1.20(4) . ?
O1 H1A 1.35(4) . ?
O3 H3 0.98(6) . ?

loop_
_geom_torsion_atom_site_label_1
_geom_torsion_atom_site_label_2
_geom_torsion_atom_site_label_3
_geom_torsion_atom_site_label_4
_geom_torsion
_geom_torsion_site_symmetry_1
_geom_torsion_site_symmetry_2
_geom_torsion_site_symmetry_3
_geom_torsion_site_symmetry_4
_geom_torsion_publ_flag
C15 C16 C17 C18 0.4(3) . . . . ?
C15 C16 C17 C20 178.1(3) . . . . ?
C15 N2 C19 C18 0.9(3) . . . . ?
C16 C17 C18 C19 -0.4(3) . . . . ?
C16 C17 C20 C21 6.4(3) . . . . ?
C17 C18 C19 N2 -0.2(3) . . . . ?
C17 C20 C21 C22 -178.7(3) . . . . ?
C20 C21 C22 C23 172.3(3) . . . . ?
C20 C21 C22 C28 -7.8(3) . . . . ?
C21 C22 C23 C24 -178.7(3) . . . . ?
C21 C22 C28 C27 179.0(3) . . . . ?
C22 C23 C24 C25 -0.6(3) . . . . ?
C22 C28 C27 C25 0.0(4) . . . . ?
C23 C24 C25 C26 -179.5(3) . . . . ?
C23 C24 C25 C27 -0.4(3) . . . . ?
C24 C25 C27 C28 0.7(3) . . . . ?
C1 C2 C3 C4 1.8(3) . . . . ?
C1 C2 C3 C6 -178.9(2) . . . . ?
C1 N1 C5 C4 1.1(3) . . . . ?
C2 C3 C4 C5 -1.3(3) . . . . ?
C2 C3 C6 C7 7.0(3) . . . . ?
C3 C4 C5 N1 -0.2(3) . . . . ?
C3 C6 C7 C8 179.6(2) . . . . ?
C6 C7 C8 C9 171.7(3) . . . . ?
C6 C7 C8 C14 -6.4(3) . . . . ?
C7 C8 C9 C10 -178.2(2) . . . . ?
C7 C8 C14 C13 178.3(3) . . . . ?
C8 C9 C10 C11 -0.5(3) . . . . ?
C8 C14 C13 C11 -0.0(3) . . . . ?
C9 C10 C11 C12 179.7(3) . . . . ?
C9 C10 C11 C13 0.7(3) . . . . ?
C10 C11 C13 C14 -0.4(3) . . . . ?
C29 C30 C31 C32 -179.0(2) . . . . ?
C30 C31 C32 O3 5.6(3) . . . . ?
C30 C31 C32 O4 -175.6(3) . . . . ?
